data_4330167
loop_
_publ_author_name
'Peter E. Sues'
'Alan J. Lough'
'Robert H. Morris'

_publ_section_title
;
 Synthesis, Characterization, and Activity of Yttrium(III) Nitrate
 Complexes Bearing Tripodal Phosphine Oxide and Mixed Phosphine-Phosphine
 Oxide Ligands
;
_journal_name_full 'Inorganic Chemistry'
_journal_page_first 9322
_journal_page_last 9332
_journal_paper_doi 10.1021/ic3010147
_journal_volume 51
_journal_year 2012
_chemical_formula_moiety 'C44 H45 O3 P3, 0.5(C4 H10 O)'
_chemical_formula_sum 'C46 H50 O3.5 P3'
_chemical_formula_weight 751.77
_chemical_name_systematic
; 
 ? 
;
_space_group_IT_number 9
_symmetry_cell_setting monoclinic
_symmetry_space_group_name_Hall 'C -2yc'
_symmetry_space_group_name_H-M 'C 1 c 1'
_atom_sites_solution_hydrogens geom
_atom_sites_solution_primary direct
_atom_sites_solution_secondary difmap
_audit_creation_method SHELXL-97
_cell_angle_alpha 90.00
_cell_angle_beta 107.6900(11)
_cell_angle_gamma 90.00
_cell_formula_units_Z 8
_cell_length_a 17.0615(5)
_cell_length_b 19.2094(4)
_cell_length_c 26.4506(8)
_cell_measurement_reflns_used 35385
_cell_measurement_temperature 150(1)
_cell_measurement_theta_max 27.5
_cell_measurement_theta_min 2.6
_cell_volume 8259.0(4)
_computing_cell_refinement 'Denzo-SMN (Otwinowski & Minor, 1997)'
_computing_data_collection 'Collect (Nonius B.V., 1997-2002)'
_computing_data_reduction Denzo-SMN
_computing_molecular_graphics 'PLATON (Spek, 2009)'
_computing_publication_material 'SHELXTL V6.1'
_computing_structure_refinement 'SHELXTL V6.1 (Sheldrick, 2008)'
_computing_structure_solution 'SIR-92 (Altomare et al., 1994)'
_diffrn_ambient_temperature 150(1)
_diffrn_detector_area_resol_mean 9
_diffrn_measured_fraction_theta_full 0.996
_diffrn_measured_fraction_theta_max 0.996
_diffrn_measurement_device_type 'Nonius KappaCCD'
_diffrn_measurement_method '\f scans and \w scans with \k offsets'
_diffrn_radiation_monochromator graphite
_diffrn_radiation_source 'fine-focus sealed tube'
_diffrn_radiation_type MoK\a
_diffrn_radiation_wavelength 0.71073
_diffrn_reflns_av_R_equivalents 0.0703
_diffrn_reflns_av_sigmaI/netI 0.0774
_diffrn_reflns_limit_h_max 20
_diffrn_reflns_limit_h_min -19
_diffrn_reflns_limit_k_max 22
_diffrn_reflns_limit_k_min -22
_diffrn_reflns_limit_l_max 31
_diffrn_reflns_limit_l_min -28
_diffrn_reflns_number 30084
_diffrn_reflns_theta_full 25.00
_diffrn_reflns_theta_max 25.00
_diffrn_reflns_theta_min 2.56
_diffrn_standards_number 0
_exptl_absorpt_coefficient_mu 0.184
_exptl_absorpt_correction_T_max 0.990
_exptl_absorpt_correction_T_min 0.755
_exptl_absorpt_correction_type multi-scan
_exptl_absorpt_process_details
;
multi-scan from symmetry-related measurements 
 Sortav (Blessing 1995)
;
_exptl_crystal_colour colourless
_exptl_crystal_density_diffrn 1.209
_exptl_crystal_description block
_exptl_crystal_F_000 3192
_exptl_crystal_size_max 0.40
_exptl_crystal_size_mid 0.30
_exptl_crystal_size_min 0.20
_refine_diff_density_max 0.837
_refine_diff_density_min -0.356
_refine_diff_density_rms 0.071
_refine_ls_abs_structure_details 'Flack H D (1983), Acta Cryst. A39, 876-881'
_refine_ls_abs_structure_Flack 0.36(10)
_refine_ls_extinction_method none
_refine_ls_goodness_of_fit_ref 1.027
_refine_ls_hydrogen_treatment constr
_refine_ls_matrix_type full
_refine_ls_number_parameters 961
_refine_ls_number_reflns 12673
_refine_ls_number_restraints 2
_refine_ls_restrained_S_all 1.027
_refine_ls_R_factor_all 0.0922
_refine_ls_R_factor_gt 0.0634
_refine_ls_shift/su_max 0.000
_refine_ls_shift/su_mean 0.000
_refine_ls_structure_factor_coef Fsqd
_refine_ls_weighting_details 'calc w=1/[\s^2^(Fo^2^)+(0.0987P)^2^+8.3776P] where P=(Fo^2^+2Fc^2^)/3'
_refine_ls_weighting_scheme calc
_refine_ls_wR_factor_gt 0.1514
_refine_ls_wR_factor_ref 0.1747
_reflns_number_gt 9621
_reflns_number_total 12673
_reflns_threshold_expression I>2\s(I)
_cod_data_source_file ic3010147_si_002_3.cif
_cod_data_source_block k11178_1c
_cod_original_sg_symbol_H-M 'C c'
_cod_original_formula_sum 'C46 H50 O3.50 P3'
_cod_database_code 4330167

loop_
_symmetry_equiv_pos_as_xyz
'x, y, z'
'x, -y, z+1/2'
'x+1/2, y+1/2, z'
'x+1/2, -y+1/2, z+1/2'

loop_
_atom_site_label
_atom_site_type_symbol
_atom_site_fract_x
_atom_site_fract_y
_atom_site_fract_z
_atom_site_U_iso_or_equiv
_atom_site_adp_type
_atom_site_occupancy
_atom_site_symmetry_multiplicity
_atom_site_calc_flag
_atom_site_refinement_flags
P1A P 0.40938(8) 0.63788(7) 0.49791(6) 0.0290(3) Uani 1 1 d .
P2A P 0.66040(8) 0.58975(7) 0.53725(5) 0.0275(3) Uani 1 1 d .
P3A P 0.61358(8) 0.75034(7) 0.52132(6) 0.0284(3) Uani 1 1 d .
O1A O 0.4309(2) 0.62219(19) 0.55588(14) 0.0325(9) Uani 1 1 d .
O2A O 0.7209(2) 0.59769(18) 0.59061(15) 0.0339(9) Uani 1 1 d .
O3A O 0.5891(2) 0.77175(18) 0.46421(14) 0.0326(9) Uani 1 1 d .
C1A C 0.5816(3) 0.6587(3) 0.5247(2) 0.0289(12) Uani 1 1 d .
H1AA H 0.5622 0.6575 0.5568 0.035 Uiso 1 1 calc R
C2A C 0.5026(3) 0.6433(3) 0.4778(2) 0.0308(12) Uani 1 1 d .
H2AA H 0.5101 0.5987 0.4610 0.037 Uiso 1 1 calc R
H2AB H 0.4955 0.6804 0.4508 0.037 Uiso 1 1 calc R
C3A C 0.7235(3) 0.7565(2) 0.5511(2) 0.0285(12) Uani 1 1 d .
C4A C 0.7676(4) 0.7660(3) 0.5143(3) 0.0388(15) Uani 1 1 d .
H4AA H 0.7384 0.7698 0.4776 0.047 Uiso 1 1 calc R
C5A C 0.8520(4) 0.7698(3) 0.5305(3) 0.0440(16) Uani 1 1 d .
H5AA H 0.8810 0.7756 0.5053 0.053 Uiso 1 1 calc R
C6A C 0.8940(4) 0.7650(3) 0.5840(3) 0.0526(19) Uani 1 1 d .
H6AA H 0.9524 0.7671 0.5955 0.063 Uiso 1 1 calc R
C7A C 0.8528(4) 0.7573(3) 0.6209(3) 0.0455(17) Uani 1 1 d .
H7AA H 0.8832 0.7558 0.6575 0.055 Uiso 1 1 calc R
C8A C 0.7665(4) 0.7516(3) 0.6057(2) 0.0368(14) Uani 1 1 d .
C9A C 0.7241(4) 0.7396(3) 0.6471(2) 0.0456(16) Uani 1 1 d .
H9AA H 0.7653 0.7348 0.6819 0.068 Uiso 1 1 calc R
H9AB H 0.6911 0.6970 0.6387 0.068 Uiso 1 1 calc R
H9AC H 0.6881 0.7792 0.6476 0.068 Uiso 1 1 calc R
C10A C 0.5646(3) 0.8047(3) 0.5591(2) 0.0304(12) Uani 1 1 d .
C11A C 0.5159(4) 0.7767(3) 0.5876(2) 0.0330(13) Uani 1 1 d .
H11A H 0.5092 0.7277 0.5883 0.040 Uiso 1 1 calc R
C12A C 0.4762(4) 0.8195(3) 0.6153(2) 0.0442(15) Uani 1 1 d .
H12A H 0.4436 0.7999 0.6351 0.053 Uiso 1 1 calc R
C13A C 0.4859(4) 0.8911(3) 0.6132(3) 0.0429(15) Uani 1 1 d .
H13A H 0.4591 0.9209 0.6314 0.052 Uiso 1 1 calc R
C14A C 0.5339(4) 0.9192(3) 0.5849(3) 0.0432(15) Uani 1 1 d .
H14A H 0.5400 0.9683 0.5843 0.052 Uiso 1 1 calc R
C15A C 0.5741(3) 0.8776(3) 0.5570(2) 0.0342(13) Uani 1 1 d .
C16A C 0.6255(4) 0.9122(3) 0.5275(3) 0.0473(16) Uani 1 1 d .
H16A H 0.6300 0.9620 0.5359 0.071 Uiso 1 1 calc R
H16B H 0.5997 0.9059 0.4893 0.071 Uiso 1 1 calc R
H16C H 0.6805 0.8913 0.5380 0.071 Uiso 1 1 calc R
C17A C 0.7076(3) 0.5863(3) 0.4848(2) 0.0296(12) Uani 1 1 d .
C18A C 0.6818(4) 0.6296(3) 0.4403(2) 0.0347(13) Uani 1 1 d .
H18A H 0.6366 0.6602 0.4367 0.042 Uiso 1 1 calc R
C19A C 0.7210(4) 0.6287(3) 0.4013(3) 0.0439(15) Uani 1 1 d .
H19A H 0.7026 0.6584 0.3714 0.053 Uiso 1 1 calc R
C20A C 0.7862(5) 0.5848(3) 0.4062(3) 0.0533(18) Uani 1 1 d .
H20A H 0.8140 0.5843 0.3800 0.064 Uiso 1 1 calc R
C21A C 0.8113(4) 0.5409(3) 0.4501(3) 0.0463(16) Uani 1 1 d .
H21A H 0.8561 0.5102 0.4530 0.056 Uiso 1 1 calc R
C22A C 0.7740(4) 0.5398(3) 0.4895(2) 0.0363(14) Uani 1 1 d .
C23A C 0.8029(4) 0.4888(3) 0.5341(2) 0.0400(14) Uani 1 1 d .
H23A H 0.8513 0.4640 0.5308 0.060 Uiso 1 1 calc R
H23B H 0.7589 0.4553 0.5326 0.060 Uiso 1 1 calc R
H23C H 0.8173 0.5137 0.5680 0.060 Uiso 1 1 calc R
C24A C 0.6022(3) 0.5096(3) 0.5298(2) 0.0316(13) Uani 1 1 d .
C25A C 0.5855(4) 0.4721(3) 0.4820(2) 0.0397(14) Uani 1 1 d .
H25A H 0.6011 0.4916 0.4535 0.048 Uiso 1 1 calc R
C26A C 0.5473(4) 0.4078(3) 0.4751(3) 0.0487(17) Uani 1 1 d .
H26A H 0.5356 0.3839 0.4421 0.058 Uiso 1 1 calc R
C27A C 0.5267(4) 0.3791(4) 0.5171(3) 0.0557(18) Uani 1 1 d .
H27A H 0.5029 0.3340 0.5137 0.067 Uiso 1 1 calc R
C28A C 0.5403(4) 0.4156(3) 0.5644(3) 0.0504(17) Uani 1 1 d .
H28A H 0.5241 0.3954 0.5925 0.060 Uiso 1 1 calc R
C29A C 0.5769(3) 0.4807(3) 0.5716(2) 0.0352(13) Uani 1 1 d .
C30A C 0.5873(4) 0.5188(3) 0.6232(2) 0.0438(15) Uani 1 1 d .
H30A H 0.6445 0.5344 0.6377 0.066 Uiso 1 1 calc R
H30B H 0.5738 0.4874 0.6485 0.066 Uiso 1 1 calc R
H30C H 0.5505 0.5591 0.6168 0.066 Uiso 1 1 calc R
C31A C 0.3513(3) 0.5661(3) 0.4582(2) 0.0335(13) Uani 1 1 d .
C32A C 0.3415(4) 0.5078(3) 0.4873(3) 0.0448(15) Uani 1 1 d .
H32A H 0.3636 0.5082 0.5248 0.054 Uiso 1 1 calc R
C33A C 0.3007(4) 0.4502(3) 0.4625(3) 0.0559(18) Uani 1 1 d .
H33A H 0.2926 0.4113 0.4826 0.067 Uiso 1 1 calc R
C34A C 0.2711(4) 0.4494(3) 0.4071(3) 0.0575(18) Uani 1 1 d .
H34A H 0.2435 0.4093 0.3892 0.069 Uiso 1 1 calc R
C35A C 0.2817(4) 0.5061(3) 0.3786(3) 0.0477(16) Uani 1 1 d .
H35A H 0.2613 0.5046 0.3410 0.057 Uiso 1 1 calc R
C36A C 0.3215(4) 0.5661(3) 0.4032(2) 0.0400(14) Uani 1 1 d .
C37A C 0.3294(5) 0.6271(3) 0.3688(3) 0.0534(18) Uani 1 1 d .
H37A H 0.3853 0.6459 0.3816 0.080 Uiso 1 1 calc R
H37B H 0.2899 0.6634 0.3706 0.080 Uiso 1 1 calc R
H37C H 0.3179 0.6115 0.3320 0.080 Uiso 1 1 calc R
C38A C 0.3490(3) 0.7168(3) 0.4796(2) 0.0308(12) Uani 1 1 d .
C39A C 0.3769(4) 0.7731(3) 0.4565(2) 0.0397(14) Uani 1 1 d .
H39A H 0.4289 0.7700 0.4504 0.048 Uiso 1 1 calc R
C40A C 0.3311(4) 0.8332(3) 0.4424(3) 0.0448(16) Uani 1 1 d .
H40A H 0.3510 0.8710 0.4266 0.054 Uiso 1 1 calc R
C41A C 0.2557(5) 0.8375(3) 0.4516(3) 0.0572(19) Uani 1 1 d .
H41A H 0.2226 0.8779 0.4410 0.069 Uiso 1 1 calc R
C42A C 0.2280(4) 0.7835(4) 0.4763(3) 0.0541(18) Uani 1 1 d .
H42A H 0.1772 0.7880 0.4839 0.065 Uiso 1 1 calc R
C43A C 0.2735(4) 0.7226(3) 0.4903(2) 0.0419(15) Uani 1 1 d .
C44A C 0.2395(4) 0.6649(4) 0.5170(3) 0.0592(19) Uani 1 1 d .
H44A H 0.1853 0.6785 0.5192 0.089 Uiso 1 1 calc R
H44B H 0.2770 0.6569 0.5528 0.089 Uiso 1 1 calc R
H44C H 0.2344 0.6220 0.4961 0.089 Uiso 1 1 calc R
P1B P 0.40768(9) 0.71861(7) 0.75566(7) 0.0394(4) Uani 1 1 d .
P2B P 0.15465(8) 0.76963(7) 0.70611(5) 0.0269(3) Uani 1 1 d .
P3B P 0.20332(8) 0.60951(7) 0.72312(6) 0.0296(3) Uani 1 1 d .
O1B O 0.3939(2) 0.7368(2) 0.69894(18) 0.0461(11) Uani 1 1 d .
O2B O 0.0931(2) 0.75992(17) 0.65325(14) 0.0311(9) Uani 1 1 d .
O3B O 0.2241(2) 0.58860(18) 0.77992(14) 0.0349(9) Uani 1 1 d .
C1B C 0.2353(3) 0.7014(3) 0.7199(2) 0.0291(12) Uani 1 1 d .
H1BA H 0.2579 0.7033 0.6892 0.035 Uiso 1 1 calc R
C2B C 0.3101(3) 0.7190(3) 0.7700(2) 0.0339(13) Uani 1 1 d .
H2BA H 0.3124 0.6845 0.7982 0.041 Uiso 1 1 calc R
H2BB H 0.3015 0.7655 0.7835 0.041 Uiso 1 1 calc R
C3B C 0.0939(3) 0.6029(3) 0.6913(2) 0.0347(13) Uani 1 1 d .
C4B C 0.0475(4) 0.5925(3) 0.7262(3) 0.0414(15) Uani 1 1 d .
H4BA H 0.0750 0.5884 0.7632 0.050 Uiso 1 1 calc R
C5B C -0.0358(4) 0.5880(3) 0.7085(3) 0.0527(18) Uani 1 1 d .
H5BA H -0.0661 0.5820 0.7329 0.063 Uiso 1 1 calc R
C6B C -0.0767(4) 0.5925(3) 0.6543(3) 0.0477(17) Uani 1 1 d .
H6BA H -0.1350 0.5893 0.6417 0.057 Uiso 1 1 calc R
C7B C -0.0325(4) 0.6013(3) 0.6191(3) 0.0423(16) Uani 1 1 d .
H7BA H -0.0606 0.6035 0.5822 0.051 Uiso 1 1 calc R
C8B C 0.0529(4) 0.6072(3) 0.6370(2) 0.0366(14) Uani 1 1 d .
C9B C 0.0978(4) 0.6189(3) 0.5960(2) 0.0389(14) Uani 1 1 d .
H9BA H 0.1368 0.6575 0.6074 0.058 Uiso 1 1 calc R
H9BB H 0.0578 0.6303 0.5617 0.058 Uiso 1 1 calc R
H9BC H 0.1276 0.5765 0.5924 0.058 Uiso 1 1 calc R
C10B C 0.2551(3) 0.5553(3) 0.6869(2) 0.0296(12) Uani 1 1 d .
C11B C 0.3076(3) 0.5823(3) 0.6606(2) 0.0334(13) Uani 1 1 d .
H11B H 0.3158 0.6313 0.6606 0.040 Uiso 1 1 calc R
C12B C 0.3483(4) 0.5398(3) 0.6342(2) 0.0364(14) Uani 1 1 d .
H12B H 0.3845 0.5592 0.6169 0.044 Uiso 1 1 calc R
C13B C 0.3351(4) 0.4693(3) 0.6337(2) 0.0420(15) Uani 1 1 d .
H13B H 0.3621 0.4395 0.6156 0.050 Uiso 1 1 calc R
C14B C 0.2827(4) 0.4414(3) 0.6595(2) 0.0413(14) Uani 1 1 d .
H14B H 0.2746 0.3924 0.6585 0.050 Uiso 1 1 calc R
C15B C 0.2416(3) 0.4820(3) 0.6866(2) 0.0347(13) Uani 1 1 d .
C16B C 0.1870(4) 0.4476(3) 0.7142(3) 0.0440(15) Uani 1 1 d .
H16D H 0.1308 0.4655 0.6997 0.066 Uiso 1 1 calc R
H16E H 0.2075 0.4576 0.7523 0.066 Uiso 1 1 calc R
H16F H 0.1869 0.3971 0.7085 0.066 Uiso 1 1 calc R
C17B C 0.1091(3) 0.7727(2) 0.7602(2) 0.0283(12) Uani 1 1 d .
C18B C 0.1351(3) 0.7278(3) 0.8036(2) 0.0320(12) Uani 1 1 d .
H18B H 0.1790 0.6963 0.8060 0.038 Uiso 1 1 calc R
C19B C 0.0975(4) 0.7287(3) 0.8434(2) 0.0363(13) Uani 1 1 d .
H19B H 0.1163 0.6987 0.8731 0.044 Uiso 1 1 calc R
C20B C 0.0331(4) 0.7731(3) 0.8394(2) 0.0423(15) Uani 1 1 d .
H20B H 0.0071 0.7734 0.8665 0.051 Uiso 1 1 calc R
C21B C 0.0052(4) 0.8180(3) 0.7961(2) 0.0385(14) Uani 1 1 d .
H21B H -0.0395 0.8486 0.7940 0.046 Uiso 1 1 calc R
C22B C 0.0428(3) 0.8183(3) 0.7560(2) 0.0305(12) Uani 1 1 d .
C23B C 0.0119(4) 0.8694(3) 0.7113(3) 0.0408(15) Uani 1 1 d .
H23D H -0.0321 0.8977 0.7175 0.061 Uiso 1 1 calc R
H23E H -0.0095 0.8442 0.6777 0.061 Uiso 1 1 calc R
H23F H 0.0571 0.8998 0.7095 0.061 Uiso 1 1 calc R
C24B C 0.2130(3) 0.8502(3) 0.7108(2) 0.0329(13) Uani 1 1 d .
C25B C 0.2243(4) 0.8923(3) 0.7551(3) 0.0398(15) Uani 1 1 d .
H25B H 0.2036 0.8777 0.7829 0.048 Uiso 1 1 calc R
C26B C 0.2653(4) 0.9552(3) 0.7594(3) 0.0473(16) Uani 1 1 d .
H26B H 0.2741 0.9829 0.7904 0.057 Uiso 1 1 calc R
C27B C 0.2931(4) 0.9771(3) 0.7190(3) 0.0572(19) Uani 1 1 d .
H27B H 0.3187 1.0214 0.7209 0.069 Uiso 1 1 calc R
C28B C 0.2839(4) 0.9351(3) 0.6752(3) 0.0553(18) Uani 1 1 d .
H28B H 0.3056 0.9504 0.6480 0.066 Uiso 1 1 calc R
C29B C 0.2436(3) 0.8706(3) 0.6696(2) 0.0358(13) Uani 1 1 d .
C30B C 0.2370(4) 0.8281(3) 0.6207(2) 0.0467(15) Uani 1 1 d .
H30D H 0.1829 0.8057 0.6087 0.070 Uiso 1 1 calc R
H30E H 0.2800 0.7924 0.6289 0.070 Uiso 1 1 calc R
H30F H 0.2438 0.8586 0.5926 0.070 Uiso 1 1 calc R
C31B C 0.4742(4) 0.7825(4) 0.7989(4) 0.058(2) Uani 1 1 d .
C32B C 0.5094(7) 0.8301(5) 0.7729(5) 0.118(4) Uani 1 1 d .
H32B H 0.4934 0.8305 0.7352 0.142 Uiso 1 1 calc R
C33B C 0.5682(9) 0.8775(7) 0.8018(7) 0.170(8) Uani 1 1 d .
H33B H 0.5938 0.9092 0.7841 0.204 Uiso 1 1 calc R
C34B C 0.5879(7) 0.8773(7) 0.8548(8) 0.147(7) Uani 1 1 d .
H34B H 0.6300 0.9081 0.8740 0.176 Uiso 1 1 calc R
C35B C 0.5514(7) 0.8358(6) 0.8829(5) 0.116(4) Uani 1 1 d .
H35B H 0.5658 0.8398 0.9204 0.139 Uiso 1 1 calc R
C36B C 0.4907(5) 0.7858(4) 0.8551(4) 0.079(3) Uani 1 1 d .
C37B C 0.4464(8) 0.7425(5) 0.8867(4) 0.121(5) Uani 1 1 d .
H37D H 0.3868 0.7481 0.8712 0.181 Uiso 1 1 calc R
H37E H 0.4631 0.7583 0.9237 0.181 Uiso 1 1 calc R
H37F H 0.4609 0.6933 0.8854 0.181 Uiso 1 1 calc R
C38B C 0.4574(4) 0.6345(3) 0.7745(3) 0.0437(15) Uani 1 1 d .
C39B C 0.4327(4) 0.5891(3) 0.8072(3) 0.0502(17) Uani 1 1 d .
H39B H 0.3856 0.6005 0.8174 0.060 Uiso 1 1 calc R
C40B C 0.4736(4) 0.5281(3) 0.8255(3) 0.059(2) Uani 1 1 d .
H40B H 0.4557 0.4982 0.8484 0.071 Uiso 1 1 calc R
C41B C 0.5408(6) 0.5116(4) 0.8097(4) 0.079(3) Uani 1 1 d .
H41B H 0.5706 0.4702 0.8227 0.094 Uiso 1 1 calc R
C42B C 0.5666(5) 0.5543(4) 0.7753(3) 0.071(2) Uani 1 1 d .
H42B H 0.6127 0.5412 0.7644 0.085 Uiso 1 1 calc R
C43B C 0.5253(4) 0.6155(4) 0.7568(3) 0.0543(18) Uani 1 1 d .
C44B C 0.5508(5) 0.6597(5) 0.7176(3) 0.076(2) Uani 1 1 d .
H44D H 0.5990 0.6389 0.7107 0.114 Uiso 1 1 calc R
H44E H 0.5646 0.7066 0.7322 0.114 Uiso 1 1 calc R
H44F H 0.5055 0.6624 0.6844 0.114 Uiso 1 1 calc R
O1S O 0.8767(4) 0.5968(3) 0.8322(2) 0.0843(17) Uani 1 1 d .
C1S C 0.9840(7) 0.5216(6) 0.8760(6) 0.124(4) Uani 1 1 d .
H1SA H 1.0429 0.5186 0.8949 0.185 Uiso 1 1 calc R
H1SB H 0.9703 0.4899 0.8455 0.185 Uiso 1 1 calc R
H1SC H 0.9525 0.5086 0.8999 0.185 Uiso 1 1 calc R
C2S C 0.9634(6) 0.5928(5) 0.8574(4) 0.095(3) Uani 1 1 d .
H2SA H 0.9799 0.6255 0.8877 0.114 Uiso 1 1 calc R
H2SB H 0.9932 0.6056 0.8319 0.114 Uiso 1 1 calc R
C3S C 0.8524(7) 0.6655(5) 0.8138(4) 0.091(3) Uani 1 1 d .
H3SA H 0.8790 0.6789 0.7868 0.110 Uiso 1 1 calc R
H3SB H 0.8702 0.6988 0.8437 0.110 Uiso 1 1 calc R
C4S C 0.7632(7) 0.6684(6) 0.7908(5) 0.109(3) Uani 1 1 d .
H4SA H 0.7456 0.7170 0.7850 0.163 Uiso 1 1 calc R
H4SB H 0.7372 0.6465 0.8151 0.163 Uiso 1 1 calc R
H4SC H 0.7469 0.6435 0.7569 0.163 Uiso 1 1 calc R

loop_
_atom_site_aniso_label
_atom_site_aniso_U_11
_atom_site_aniso_U_22
_atom_site_aniso_U_33
_atom_site_aniso_U_23
_atom_site_aniso_U_13
_atom_site_aniso_U_12
P1A 0.0273(7) 0.0280(7) 0.0299(8) 0.0004(6) 0.0063(6) -0.0011(6)
P2A 0.0298(8) 0.0253(7) 0.0265(8) 0.0010(5) 0.0071(6) -0.0019(6)
P3A 0.0305(8) 0.0263(7) 0.0291(8) -0.0015(6) 0.0103(6) -0.0029(6)
O1A 0.036(2) 0.039(2) 0.024(2) 0.0029(16) 0.0117(17) -0.0039(17)
O2A 0.035(2) 0.033(2) 0.028(2) -0.0003(16) 0.0009(18) -0.0017(16)
O3A 0.036(2) 0.031(2) 0.030(2) 0.0013(16) 0.0089(18) -0.0015(17)
C1A 0.030(3) 0.031(3) 0.026(3) -0.003(2) 0.009(2) -0.003(2)
C2A 0.030(3) 0.025(3) 0.032(3) -0.006(2) 0.002(2) -0.001(2)
C3A 0.032(3) 0.022(3) 0.030(3) -0.004(2) 0.006(3) -0.005(2)
C4A 0.034(4) 0.038(3) 0.047(4) 0.003(3) 0.016(3) -0.002(3)
C5A 0.036(4) 0.043(4) 0.053(5) 0.002(3) 0.014(3) -0.004(3)
C6A 0.030(4) 0.041(4) 0.087(6) 0.000(3) 0.018(4) -0.005(3)
C7A 0.042(4) 0.025(3) 0.057(4) -0.006(3) -0.002(3) -0.008(3)
C8A 0.041(4) 0.022(3) 0.042(4) -0.001(2) 0.006(3) -0.001(2)
C9A 0.052(4) 0.050(4) 0.028(4) -0.004(3) 0.002(3) 0.002(3)
C10A 0.028(3) 0.033(3) 0.029(3) -0.003(2) 0.006(2) -0.003(2)
C11A 0.039(3) 0.029(3) 0.032(3) -0.006(2) 0.013(3) -0.001(2)
C12A 0.037(3) 0.057(4) 0.045(4) -0.004(3) 0.021(3) -0.001(3)
C13A 0.048(4) 0.034(3) 0.048(4) -0.009(3) 0.016(3) 0.007(3)
C14A 0.052(4) 0.027(3) 0.049(4) -0.003(3) 0.015(3) 0.000(3)
C15A 0.036(3) 0.036(3) 0.026(3) 0.000(2) 0.003(3) 0.001(2)
C16A 0.065(4) 0.035(3) 0.048(4) -0.003(3) 0.026(3) -0.014(3)
C17A 0.027(3) 0.026(3) 0.034(3) -0.002(2) 0.006(2) -0.002(2)
C18A 0.039(3) 0.029(3) 0.033(3) 0.001(2) 0.007(3) 0.005(2)
C19A 0.057(4) 0.046(4) 0.036(4) 0.006(3) 0.025(3) 0.010(3)
C20A 0.062(5) 0.059(4) 0.048(4) 0.010(3) 0.031(4) 0.015(4)
C21A 0.042(4) 0.049(4) 0.053(4) 0.001(3) 0.021(3) 0.017(3)
C22A 0.036(3) 0.037(3) 0.036(3) -0.001(3) 0.010(3) -0.005(3)
C23A 0.048(4) 0.034(3) 0.034(3) -0.001(3) 0.005(3) 0.006(3)
C24A 0.031(3) 0.029(3) 0.032(3) 0.003(2) 0.006(3) 0.000(2)
C25A 0.041(4) 0.039(3) 0.037(4) -0.007(3) 0.009(3) -0.008(3)
C26A 0.044(4) 0.041(4) 0.062(5) -0.017(3) 0.017(3) -0.013(3)
C27A 0.043(4) 0.043(4) 0.082(6) -0.005(4) 0.021(4) -0.016(3)
C28A 0.048(4) 0.045(4) 0.065(5) 0.015(3) 0.028(4) -0.006(3)
C29A 0.027(3) 0.035(3) 0.042(4) 0.003(3) 0.008(3) 0.001(2)
C30A 0.045(4) 0.047(4) 0.043(4) 0.014(3) 0.018(3) 0.003(3)
C31A 0.023(3) 0.033(3) 0.041(4) 0.000(2) 0.006(2) -0.001(2)
C32A 0.047(4) 0.040(3) 0.048(4) 0.000(3) 0.016(3) -0.011(3)
C33A 0.066(4) 0.039(3) 0.062(5) 0.002(3) 0.018(4) -0.016(3)
C34A 0.059(4) 0.044(4) 0.064(5) -0.017(3) 0.010(4) -0.017(3)
C35A 0.057(4) 0.044(4) 0.040(4) -0.016(3) 0.011(3) -0.006(3)
C36A 0.042(3) 0.033(3) 0.044(4) 0.002(3) 0.011(3) 0.006(3)
C37A 0.075(5) 0.051(4) 0.029(4) -0.003(3) 0.009(3) -0.013(4)
C38A 0.032(3) 0.025(3) 0.033(3) -0.002(2) 0.006(2) 0.004(2)
C39A 0.045(4) 0.032(3) 0.041(4) 0.000(2) 0.011(3) 0.003(3)
C40A 0.047(4) 0.033(3) 0.056(4) 0.003(3) 0.018(3) 0.007(3)
C41A 0.064(5) 0.040(4) 0.060(5) 0.000(3) 0.009(4) 0.014(3)
C42A 0.050(4) 0.063(4) 0.049(4) 0.000(3) 0.014(3) 0.019(3)
C43A 0.042(4) 0.047(3) 0.035(4) 0.003(3) 0.007(3) 0.009(3)
C44A 0.047(4) 0.072(4) 0.069(5) 0.019(4) 0.034(4) 0.013(3)
P1B 0.0284(8) 0.0315(8) 0.0543(11) 0.0026(7) 0.0067(7) 0.0005(6)
P2B 0.0285(8) 0.0267(7) 0.0248(8) 0.0011(6) 0.0071(6) 0.0002(6)
P3B 0.0323(8) 0.0273(7) 0.0299(8) 0.0032(6) 0.0103(6) 0.0001(6)
O1B 0.036(2) 0.047(2) 0.060(3) 0.013(2) 0.022(2) 0.0031(19)
O2B 0.035(2) 0.0312(19) 0.024(2) -0.0013(15) 0.0034(17) 0.0015(16)
O3B 0.047(2) 0.036(2) 0.023(2) 0.0074(16) 0.0125(18) 0.0014(17)
C1B 0.030(3) 0.028(3) 0.030(3) 0.003(2) 0.010(2) 0.001(2)
C2B 0.033(3) 0.033(3) 0.032(3) 0.008(2) 0.004(3) -0.001(2)
C3B 0.033(3) 0.026(3) 0.045(4) 0.000(2) 0.010(3) -0.001(2)
C4B 0.039(4) 0.038(3) 0.048(4) 0.000(3) 0.016(3) -0.005(3)
C5B 0.046(4) 0.056(4) 0.063(5) -0.007(3) 0.026(4) -0.009(3)
C6B 0.035(4) 0.034(3) 0.070(5) -0.009(3) 0.010(4) -0.006(3)
C7B 0.032(4) 0.035(3) 0.052(4) -0.004(3) 0.001(3) -0.001(3)
C8B 0.044(4) 0.026(3) 0.039(4) 0.000(2) 0.011(3) 0.000(2)
C9B 0.045(4) 0.036(3) 0.031(3) -0.004(2) 0.004(3) -0.004(3)
C10B 0.033(3) 0.030(3) 0.023(3) 0.001(2) 0.003(2) 0.002(2)
C11B 0.029(3) 0.037(3) 0.033(3) 0.002(2) 0.008(3) 0.005(2)
C12B 0.036(3) 0.041(4) 0.032(4) 0.001(3) 0.010(3) 0.001(3)
C13B 0.047(4) 0.042(3) 0.039(4) -0.002(3) 0.017(3) 0.011(3)
C14B 0.049(4) 0.029(3) 0.044(4) 0.001(3) 0.013(3) 0.007(3)
C15B 0.037(3) 0.035(3) 0.028(3) -0.001(2) 0.006(3) 0.000(3)
C16B 0.059(4) 0.030(3) 0.046(4) -0.002(3) 0.021(3) -0.006(3)
C17B 0.029(3) 0.025(3) 0.029(3) -0.003(2) 0.008(2) -0.002(2)
C18B 0.031(3) 0.028(3) 0.037(3) 0.001(2) 0.010(3) 0.001(2)
C19B 0.047(4) 0.038(3) 0.026(3) 0.001(2) 0.013(3) -0.002(3)
C20B 0.050(4) 0.044(4) 0.038(4) -0.006(3) 0.021(3) -0.007(3)
C21B 0.041(3) 0.034(3) 0.046(4) -0.006(3) 0.022(3) -0.004(3)
C22B 0.033(3) 0.028(3) 0.034(3) -0.004(2) 0.014(3) -0.006(2)
C23B 0.043(4) 0.032(3) 0.048(4) 0.005(3) 0.015(3) 0.006(3)
C24B 0.026(3) 0.038(3) 0.033(3) 0.005(2) 0.008(2) -0.003(2)
C25B 0.036(3) 0.025(3) 0.064(5) -0.005(3) 0.022(3) -0.007(2)
C26B 0.049(4) 0.043(4) 0.044(4) -0.002(3) 0.005(3) -0.005(3)
C27B 0.068(5) 0.040(4) 0.065(5) 0.003(3) 0.021(4) -0.024(3)
C28B 0.057(4) 0.047(4) 0.069(5) 0.012(3) 0.029(4) -0.014(3)
C29B 0.029(3) 0.037(3) 0.041(4) 0.008(3) 0.010(3) 0.000(3)
C30B 0.056(4) 0.055(4) 0.037(4) 0.006(3) 0.026(3) 0.005(3)
C31B 0.037(4) 0.043(4) 0.093(6) -0.016(4) 0.017(4) -0.002(3)
C32B 0.127(9) 0.100(7) 0.167(11) -0.070(7) 0.103(9) -0.070(7)
C33B 0.191(14) 0.159(11) 0.232(17) -0.132(12) 0.171(14) -0.128(11)
C34B 0.087(8) 0.147(11) 0.230(18) -0.119(12) 0.084(10) -0.066(8)
C35B 0.077(7) 0.094(7) 0.143(10) -0.047(7) -0.017(7) 0.007(6)
C36B 0.070(6) 0.069(5) 0.070(6) -0.014(5) -0.021(5) -0.005(4)
C37B 0.183(12) 0.073(6) 0.064(6) 0.015(5) -0.027(7) -0.040(7)
C38B 0.035(3) 0.040(3) 0.051(4) -0.009(3) 0.005(3) 0.005(3)
C39B 0.042(4) 0.033(3) 0.064(5) 0.001(3) -0.003(3) 0.002(3)
C40B 0.044(4) 0.036(4) 0.081(6) -0.001(3) -0.005(4) 0.004(3)
C41B 0.077(6) 0.031(4) 0.105(7) -0.005(4) -0.007(5) 0.011(4)
C42B 0.061(5) 0.055(5) 0.082(6) -0.017(4) 0.002(4) 0.024(4)
C43B 0.048(4) 0.051(4) 0.059(5) -0.009(3) 0.009(3) 0.007(3)
C44B 0.074(5) 0.084(6) 0.079(6) -0.003(4) 0.035(5) 0.022(4)
O1S 0.073(4) 0.096(4) 0.084(4) -0.025(3) 0.024(3) -0.025(3)
C1S 0.109(9) 0.088(8) 0.191(13) -0.007(8) 0.071(9) 0.005(6)
C2S 0.092(7) 0.107(8) 0.096(7) -0.018(6) 0.046(6) -0.033(6)
C3S 0.133(9) 0.070(6) 0.082(7) -0.018(5) 0.049(6) -0.034(6)
C4S 0.091(8) 0.124(9) 0.110(9) 0.005(7) 0.029(6) -0.012(7)

loop_
_atom_type_symbol
_atom_type_description
_atom_type_scat_dispersion_real
_atom_type_scat_dispersion_imag
_atom_type_scat_source
C C 0.0033 0.0016 'International Tables Vol C Tables 4.2.6.8 and 6.1.1.4'
H H 0.0000 0.0000 'International Tables Vol C Tables 4.2.6.8 and 6.1.1.4'
P P 0.1023 0.0942 'International Tables Vol C Tables 4.2.6.8 and 6.1.1.4'
O O 0.0106 0.0060 'International Tables Vol C Tables 4.2.6.8 and 6.1.1.4'

loop_
_geom_angle_atom_site_label_1
_geom_angle_atom_site_label_2
_geom_angle_atom_site_label_3
_geom_angle
O1A P1A C38A 112.6(2)
O1A P1A C2A 110.2(2)
C38A P1A C2A 110.4(3)
O1A P1A C31A 111.0(2)
C38A P1A C31A 108.1(2)
C2A P1A C31A 104.1(2)
O2A P2A C17A 113.1(2)
O2A P2A C24A 113.1(2)
C17A P2A C24A 104.0(2)
O2A P2A C1A 110.9(2)
C17A P2A C1A 111.1(2)
C24A P2A C1A 104.2(2)
O3A P3A C3A 110.9(2)
O3A P3A C10A 111.3(2)
C3A P3A C10A 108.2(2)
O3A P3A C1A 108.3(2)
C3A P3A C1A 108.9(2)
C10A P3A C1A 109.2(2)
C2A C1A P2A 114.4(3)
C2A C1A P3A 109.8(4)
P2A C1A P3A 118.8(3)
C2A C1A H1AA 104.0
P2A C1A H1AA 104.0
P3A C1A H1AA 104.0
C1A C2A P1A 113.4(4)
C1A C2A H2AA 108.9
P1A C2A H2AA 108.9
C1A C2A H2AB 108.9
P1A C2A H2AB 108.9
H2AA C2A H2AB 107.7
C8A C3A C4A 119.6(5)
C8A C3A P3A 126.2(4)
C4A C3A P3A 114.2(4)
C5A C4A C3A 121.3(6)
C5A C4A H4AA 119.3
C3A C4A H4AA 119.3
C4A C5A C6A 119.0(6)
C4A C5A H5AA 120.5
C6A C5A H5AA 120.5
C7A C6A C5A 121.1(6)
C7A C6A H6AA 119.5
C5A C6A H6AA 119.5
C6A C7A C8A 121.5(6)
C6A C7A H7AA 119.3
C8A C7A H7AA 119.3
C7A C8A C3A 117.4(6)
C7A C8A C9A 119.8(5)
C3A C8A C9A 122.8(5)
C8A C9A H9AA 109.5
C8A C9A H9AB 109.5
H9AA C9A H9AB 109.5
C8A C9A H9AC 109.5
H9AA C9A H9AC 109.5
H9AB C9A H9AC 109.5
C11A C10A C15A 119.8(5)
C11A C10A P3A 121.9(4)
C15A C10A P3A 118.2(4)
C10A C11A C12A 121.4(5)
C10A C11A H11A 119.3
C12A C11A H11A 119.3
C13A C12A C11A 118.4(6)
C13A C12A H12A 120.8
C11A C12A H12A 120.8
C14A C13A C12A 120.6(5)
C14A C13A H13A 119.7
C12A C13A H13A 119.7
C13A C14A C15A 122.0(5)
C13A C14A H14A 119.0
C15A C14A H14A 119.0
C14A C15A C10A 117.8(5)
C14A C15A C16A 118.7(5)
C10A C15A C16A 123.5(5)
C15A C16A H16A 109.5
C15A C16A H16B 109.5
H16A C16A H16B 109.5
C15A C16A H16C 109.5
H16A C16A H16C 109.5
H16B C16A H16C 109.5
C18A C17A C22A 119.2(5)
C18A C17A P2A 121.7(4)
C22A C17A P2A 119.1(4)
C19A C18A C17A 121.2(5)
C19A C18A H18A 119.4
C17A C18A H18A 119.4
C20A C19A C18A 120.0(6)
C20A C19A H19A 120.0
C18A C19A H19A 120.0
C19A C20A C21A 118.9(6)
C19A C20A H20A 120.5
C21A C20A H20A 120.5
C22A C21A C20A 123.1(6)
C22A C21A H21A 118.5
C20A C21A H21A 118.5
C21A C22A C17A 117.7(5)
C21A C22A C23A 119.3(5)
C17A C22A C23A 123.0(5)
C22A C23A H23A 109.5
C22A C23A H23B 109.5
H23A C23A H23B 109.5
C22A C23A H23C 109.5
H23A C23A H23C 109.5
H23B C23A H23C 109.5
C25A C24A C29A 118.3(5)
C25A C24A P2A 119.3(4)
C29A C24A P2A 122.3(4)
C26A C25A C24A 122.4(6)
C26A C25A H25A 118.8
C24A C25A H25A 118.8
C27A C26A C25A 118.3(6)
C27A C26A H26A 120.8
C25A C26A H26A 120.8
C26A C27A C28A 120.7(6)
C26A C27A H27A 119.6
C28A C27A H27A 119.6
C29A C28A C27A 121.6(6)
C29A C28A H28A 119.2
C27A C28A H28A 119.2
C28A C29A C24A 118.6(6)
C28A C29A C30A 119.1(6)
C24A C29A C30A 122.3(5)
C29A C30A H30A 109.5
C29A C30A H30B 109.5
H30A C30A H30B 109.5
C29A C30A H30C 109.5
H30A C30A H30C 109.5
H30B C30A H30C 109.5
C36A C31A C32A 120.6(5)
C36A C31A P1A 124.3(4)
C32A C31A P1A 115.0(4)
C33A C32A C31A 121.0(6)
C33A C32A H32A 119.5
C31A C32A H32A 119.5
C32A C33A C34A 118.8(6)
C32A C33A H33A 120.6
C34A C33A H33A 120.6
C35A C34A C33A 120.1(6)
C35A C34A H34A 119.9
C33A C34A H34A 119.9
C34A C35A C36A 122.0(6)
C34A C35A H35A 119.0
C36A C35A H35A 119.0
C31A C36A C35A 117.4(5)
C31A C36A C37A 124.0(5)
C35A C36A C37A 118.6(6)
C36A C37A H37A 109.5
C36A C37A H37B 109.5
H37A C37A H37B 109.5
C36A C37A H37C 109.5
H37A C37A H37C 109.5
H37B C37A H37C 109.5
C39A C38A C43A 118.8(5)
C39A C38A P1A 121.5(4)
C43A C38A P1A 119.7(4)
C40A C39A C38A 121.7(6)
C40A C39A H39A 119.1
C38A C39A H39A 119.1
C39A C40A C41A 118.8(6)
C39A C40A H40A 120.6
C41A C40A H40A 120.6
C40A C41A C42A 120.5(6)
C40A C41A H41A 119.7
C42A C41A H41A 119.7
C41A C42A C43A 120.8(6)
C41A C42A H42A 119.6
C43A C42A H42A 119.6
C42A C43A C38A 119.2(6)
C42A C43A C44A 118.4(6)
C38A C43A C44A 122.5(5)
C43A C44A H44A 109.5
C43A C44A H44B 109.5
H44A C44A H44B 109.5
C43A C44A H44C 109.5
H44A C44A H44C 109.5
H44B C44A H44C 109.5
O1B P1B C2B 109.6(2)
O1B P1B C31B 110.6(3)
C2B P1B C31B 107.6(3)
O1B P1B C38B 113.7(3)
C2B P1B C38B 109.1(3)
C31B P1B C38B 106.0(3)
O2B P2B C24B 112.7(2)
O2B P2B C17B 113.3(2)
C24B P2B C17B 105.9(3)
O2B P2B C1B 111.5(2)
C24B P2B C1B 103.3(2)
C17B P2B C1B 109.6(2)
O3B P3B C3B 110.3(3)
O3B P3B C10B 111.9(2)
C3B P3B C10B 108.3(3)
O3B P3B C1B 108.6(2)
C3B P3B C1B 108.8(2)
C10B P3B C1B 108.9(2)
C2B C1B P2B 112.2(4)
C2B C1B P3B 109.9(3)
P2B C1B P3B 118.1(3)
C2B C1B H1BA 105.1
P2B C1B H1BA 105.1
P3B C1B H1BA 105.1
C1B C2B P1B 112.7(4)
C1B C2B H2BA 109.1
P1B C2B H2BA 109.1
C1B C2B H2BB 109.1
P1B C2B H2BB 109.1
H2BA C2B H2BB 107.8
C8B C3B C4B 118.6(6)
C8B C3B P3B 126.9(5)
C4B C3B P3B 114.4(5)
C5B C4B C3B 121.5(6)
C5B C4B H4BA 119.2
C3B C4B H4BA 119.2
C4B C5B C6B 119.8(7)
C4B C5B H5BA 120.1
C6B C5B H5BA 120.1
C7B C6B C5B 119.8(6)
C7B C6B H6BA 120.1
C5B C6B H6BA 120.1
C6B C7B C8B 120.9(6)
C6B C7B H7BA 119.6
C8B C7B H7BA 119.6
C7B C8B C3B 119.4(6)
C7B C8B C9B 118.1(6)
C3B C8B C9B 122.5(5)
C8B C9B H9BA 109.5
C8B C9B H9BB 109.5
H9BA C9B H9BB 109.5
C8B C9B H9BC 109.5
H9BA C9B H9BC 109.5
H9BB C9B H9BC 109.5
C11B C10B C15B 119.6(5)
C11B C10B P3B 122.7(4)
C15B C10B P3B 117.8(4)
C12B C11B C10B 121.8(5)
C12B C11B H11B 119.1
C10B C11B H11B 119.1
C13B C12B C11B 118.7(6)
C13B C12B H12B 120.6
C11B C12B H12B 120.6
C12B C13B C14B 120.3(6)
C12B C13B H13B 119.9
C14B C13B H13B 119.9
C15B C14B C13B 122.6(5)
C15B C14B H14B 118.7
C13B C14B H14B 118.7
C14B C15B C10B 117.0(5)
C14B C15B C16B 119.3(5)
C10B C15B C16B 123.7(5)
C15B C16B H16D 109.5
C15B C16B H16E 109.5
H16D C16B H16E 109.5
C15B C16B H16F 109.5
H16D C16B H16F 109.5
H16E C16B H16F 109.5
C18B C17B C22B 119.7(5)
C18B C17B P2B 121.4(4)
C22B C17B P2B 118.8(4)
C19B C18B C17B 120.7(5)
C19B C18B H18B 119.6
C17B C18B H18B 119.6
C20B C19B C18B 119.7(5)
C20B C19B H19B 120.2
C18B C19B H19B 120.2
C19B C20B C21B 120.9(6)
C19B C20B H20B 119.5
C21B C20B H20B 119.5
C20B C21B C22B 120.2(6)
C20B C21B H21B 119.9
C22B C21B H21B 119.9
C21B C22B C17B 118.8(5)
C21B C22B C23B 117.9(5)
C17B C22B C23B 123.3(5)
C22B C23B H23D 109.5
C22B C23B H23E 109.5
H23D C23B H23E 109.5
C22B C23B H23F 109.5
H23D C23B H23F 109.5
H23E C23B H23F 109.5
C25B C24B C29B 120.4(5)
C25B C24B P2B 118.9(4)
C29B C24B P2B 120.6(4)
C26B C25B C24B 120.9(6)
C26B C25B H25B 119.6
C24B C25B H25B 119.6
C27B C26B C25B 119.7(6)
C27B C26B H26B 120.2
C25B C26B H26B 120.2
C26B C27B C28B 120.0(6)
C26B C27B H27B 120.0
C28B C27B H27B 120.0
C27B C28B C29B 122.1(6)
C27B C28B H28B 119.0
C29B C28B H28B 119.0
C24B C29B C28B 116.8(6)
C24B C29B C30B 124.7(5)
C28B C29B C30B 118.4(6)
C29B C30B H30D 109.5
C29B C30B H30E 109.5
H30D C30B H30E 109.5
C29B C30B H30F 109.5
H30D C30B H30F 109.5
H30E C30B H30F 109.5
C32B C31B C36B 120.6(8)
C32B C31B P1B 114.5(7)
C36B C31B P1B 124.9(6)
C31B C32B C33B 120.4(12)
C31B C32B H32B 119.8
C33B C32B H32B 119.8
C34B C33B C32B 118.7(12)
C34B C33B H33B 120.7
C32B C33B H33B 120.7
C33B C34B C35B 124.2(10)
C33B C34B H34B 117.9
C35B C34B H34B 117.9
C34B C35B C36B 119.3(12)
C34B C35B H35B 120.4
C36B C35B H35B 120.4
C31B C36B C35B 116.3(10)
C31B C36B C37B 124.8(7)
C35B C36B C37B 118.8(10)
C36B C37B H37D 109.5
C36B C37B H37E 109.5
H37D C37B H37E 109.5
C36B C37B H37F 109.5
H37D C37B H37F 109.5
H37E C37B H37F 109.5
C39B C38B C43B 118.6(6)
C39B C38B P1B 121.7(5)
C43B C38B P1B 119.7(5)
C40B C39B C38B 122.7(7)
C40B C39B H39B 118.6
C38B C39B H39B 118.6
C41B C40B C39B 118.1(8)
C41B C40B H40B 121.0
C39B C40B H40B 121.0
C40B C41B C42B 121.5(7)
C40B C41B H41B 119.2
C42B C41B H41B 119.2
C43B C42B C41B 120.2(8)
C43B C42B H42B 119.9
C41B C42B H42B 119.9
C42B C43B C38B 118.8(8)
C42B C43B C44B 120.0(7)
C38B C43B C44B 121.2(6)
C43B C44B H44D 109.5
C43B C44B H44E 109.5
H44D C44B H44E 109.5
C43B C44B H44F 109.5
H44D C44B H44F 109.5
H44E C44B H44F 109.5
C3S O1S C2S 111.2(7)
C2S C1S H1SA 109.5
C2S C1S H1SB 109.5
H1SA C1S H1SB 109.5
C2S C1S H1SC 109.5
H1SA C1S H1SC 109.5
H1SB C1S H1SC 109.5
O1S C2S C1S 108.5(8)
O1S C2S H2SA 110.0
C1S C2S H2SA 110.0
O1S C2S H2SB 110.0
C1S C2S H2SB 110.0
H2SA C2S H2SB 108.4
O1S C3S C4S 109.6(8)
O1S C3S H3SA 109.7
C4S C3S H3SA 109.7
O1S C3S H3SB 109.7
C4S C3S H3SB 109.7
H3SA C3S H3SB 108.2
C3S C4S H4SA 109.5
C3S C4S H4SB 109.5
H4SA C4S H4SB 109.5
C3S C4S H4SC 109.5
H4SA C4S H4SC 109.5
H4SB C4S H4SC 109.5

loop_
_geom_bond_atom_site_label_1
_geom_bond_atom_site_label_2
_geom_bond_distance
P1A O1A 1.495(4)
P1A C38A 1.814(5)
P1A C2A 1.827(6)
P1A C31A 1.831(6)
P2A O2A 1.481(4)
P2A C17A 1.804(6)
P2A C24A 1.810(5)
P2A C1A 1.844(5)
P3A O3A 1.497(4)
P3A C3A 1.804(6)
P3A C10A 1.814(6)
P3A C1A 1.853(5)
C1A C2A 1.558(7)
C1A H1AA 1.0000
C2A H2AA 0.9900
C2A H2AB 0.9900
C3A C8A 1.410(8)
C3A C4A 1.411(8)
C4A C5A 1.373(9)
C4A H4AA 0.9500
C5A C6A 1.381(10)
C5A H5AA 0.9500
C6A C7A 1.373(10)
C6A H6AA 0.9500
C7A C8A 1.409(8)
C7A H7AA 0.9500
C8A C9A 1.501(9)
C9A H9AA 0.9800
C9A H9AB 0.9800
C9A H9AC 0.9800
C10A C11A 1.390(8)
C10A C15A 1.413(8)
C11A C12A 1.404(8)
C11A H11A 0.9500
C12A C13A 1.388(8)
C12A H12A 0.9500
C13A C14A 1.377(9)
C13A H13A 0.9500
C14A C15A 1.400(8)
C14A H14A 0.9500
C15A C16A 1.496(8)
C16A H16A 0.9800
C16A H16B 0.9800
C16A H16C 0.9800
C17A C18A 1.399(8)
C17A C22A 1.419(8)
C18A C19A 1.389(8)
C18A H18A 0.9500
C19A C20A 1.372(9)
C19A H19A 0.9500
C20A C21A 1.394(9)
C20A H20A 0.9500
C21A C22A 1.375(9)
C21A H21A 0.9500
C22A C23A 1.496(8)
C23A H23A 0.9800
C23A H23B 0.9800
C23A H23C 0.9800
C24A C25A 1.407(8)
C24A C29A 1.418(8)
C25A C26A 1.382(8)
C25A H25A 0.9500
C26A C27A 1.380(10)
C26A H26A 0.9500
C27A C28A 1.390(10)
C27A H27A 0.9500
C28A C29A 1.384(8)
C28A H28A 0.9500
C29A C30A 1.510(8)
C30A H30A 0.9800
C30A H30B 0.9800
C30A H30C 0.9800
C31A C36A 1.386(8)
C31A C32A 1.398(8)
C32A C33A 1.364(9)
C32A H32A 0.9500
C33A C34A 1.398(10)
C33A H33A 0.9500
C34A C35A 1.367(9)
C34A H34A 0.9500
C35A C36A 1.395(8)
C35A H35A 0.9500
C36A C37A 1.515(9)
C37A H37A 0.9800
C37A H37B 0.9800
C37A H37C 0.9800
C38A C39A 1.395(8)
C38A C43A 1.404(8)
C39A C40A 1.382(8)
C39A H39A 0.9500
C40A C41A 1.383(10)
C40A H40A 0.9500
C41A C42A 1.384(10)
C41A H41A 0.9500
C42A C43A 1.390(9)
C42A H42A 0.9500
C43A C44A 1.521(9)
C44A H44A 0.9800
C44A H44B 0.9800
C44A H44C 0.9800
P1B O1B 1.488(5)
P1B C2B 1.816(6)
P1B C31B 1.820(7)
P1B C38B 1.823(6)
P2B O2B 1.483(4)
P2B C24B 1.825(5)
P2B C17B 1.825(6)
P2B C1B 1.854(5)
P3B O3B 1.490(4)
P3B C3B 1.804(6)
P3B C10B 1.817(6)
P3B C1B 1.857(5)
C1B C2B 1.571(8)
C1B H1BA 1.0000
C2B H2BA 0.9900
C2B H2BB 0.9900
C3B C8B 1.395(8)
C3B C4B 1.402(8)
C4B C5B 1.357(9)
C4B H4BA 0.9500
C5B C6B 1.393(10)
C5B H5BA 0.9500
C6B C7B 1.374(9)
C6B H6BA 0.9500
C7B C8B 1.393(9)
C7B H7BA 0.9500
C8B C9B 1.523(9)
C9B H9BA 0.9800
C9B H9BB 0.9800
C9B H9BC 0.9800
C10B C11B 1.391(8)
C10B C15B 1.425(8)
C11B C12B 1.389(8)
C11B H11B 0.9500
C12B C13B 1.372(8)
C12B H12B 0.9500
C13B C14B 1.387(8)
C13B H13B 0.9500
C14B C15B 1.385(8)
C14B H14B 0.9500
C15B C16B 1.502(8)
C16B H16D 0.9800
C16B H16E 0.9800
C16B H16F 0.9800
C17B C18B 1.396(7)
C17B C22B 1.409(7)
C18B C19B 1.387(8)
C18B H18B 0.9500
C19B C20B 1.370(9)
C19B H19B 0.9500
C20B C21B 1.396(9)
C20B H20B 0.9500
C21B C22B 1.397(8)
C21B H21B 0.9500
C22B C23B 1.504(8)
C23B H23D 0.9800
C23B H23E 0.9800
C23B H23F 0.9800
C24B C25B 1.390(8)
C24B C29B 1.398(8)
C25B C26B 1.383(8)
C25B H25B 0.9500
C26B C27B 1.360(9)
C26B H26B 0.9500
C27B C28B 1.382(10)
C27B H27B 0.9500
C28B C29B 1.404(9)
C28B H28B 0.9500
C29B C30B 1.504(8)
C30B H30D 0.9800
C30B H30E 0.9800
C30B H30F 0.9800
C31B C32B 1.386(12)
C31B C36B 1.429(12)
C32B C33B 1.397(15)
C32B H32B 0.9500
C33B C34B 1.34(2)
C33B H33B 0.9500
C34B C35B 1.363(18)
C34B H34B 0.9500
C35B C36B 1.440(13)
C35B H35B 0.9500
C36B C37B 1.531(14)
C37B H37D 0.9800
C37B H37E 0.9800
C37B H37F 0.9800
C38B C39B 1.380(9)
C38B C43B 1.422(9)
C39B C40B 1.374(9)
C39B H39B 0.9500
C40B C41B 1.372(12)
C40B H40B 0.9500
C41B C42B 1.392(12)
C41B H41B 0.9500
C42B C43B 1.382(10)
C42B H42B 0.9500
C43B C44B 1.503(11)
C44B H44D 0.9800
C44B H44E 0.9800
C44B H44F 0.9800
O1S C3S 1.424(11)
O1S C2S 1.429(11)
C1S C2S 1.458(14)
C1S H1SA 0.9800
C1S H1SB 0.9800
C1S H1SC 0.9800
C2S H2SA 0.9900
C2S H2SB 0.9900
C3S C4S 1.458(14)
C3S H3SA 0.9900
C3S H3SB 0.9900
C4S H4SA 0.9800
C4S H4SB 0.9800
C4S H4SC 0.9800
